data_7108079
loop_
_publ_author_name
'Celedonio M. Alvarez'
'Romen Carrillo'
'Raul Garcia-Rodriguez'
'Daniel Miguel'

_publ_section_title
;
 Intramolecular carboboration of carbonyl ligands to form boroxycarbenes
;
_journal_name_full Chem.Commun.
_journal_page_first 7705
_journal_paper_doi 10.1039/c2cc33443g
_journal_volume 48
_journal_year 2012
_chemical_formula_sum 'C14 H13 F3 N O8 Re S'
_chemical_formula_weight 598.51
_chemical_name_systematic
;
?
;
_space_group_IT_number 2
_symmetry_cell_setting triclinic
_symmetry_space_group_name_Hall '-P 1'
_symmetry_space_group_name_H-M 'P -1'
_atom_sites_solution_hydrogens geom
_atom_sites_solution_primary direct
_atom_sites_solution_secondary difmap
_audit_creation_method SHELXL-97
_cell_angle_alpha 109.086(4)
_cell_angle_beta 104.152(4)
_cell_angle_gamma 91.234(4)
_cell_formula_units_Z 2
_cell_length_a 8.830(2)
_cell_length_b 9.860(2)
_cell_length_c 11.793(3)
_cell_measurement_reflns_used 903
_cell_measurement_temperature 298(2)
_cell_measurement_theta_max 28.31
_cell_measurement_theta_min 2.88
_cell_volume 935.1(4)
_computing_cell_refinement 'Bruker SMART'
_computing_data_collection 'Bruker SMART'
_computing_data_reduction 'Bruker SAINT'
_computing_molecular_graphics 'Bruker SHELXTL'
_computing_publication_material 'Bruker SHELXTL'
_computing_structure_refinement 'SHELXL-97 (Sheldrick, 1997)'
_computing_structure_solution 'SHELXS-97 (Sheldrick, 1990)'
_diffrn_ambient_temperature 298(2)
_diffrn_measured_fraction_theta_full 0.995
_diffrn_measured_fraction_theta_max 0.995
_diffrn_measurement_device_type 'CCD area detector'
_diffrn_measurement_method 'phi and omega scans'
_diffrn_radiation_monochromator graphite
_diffrn_radiation_source 'fine-focus sealed tube'
_diffrn_radiation_type MoK\a
_diffrn_radiation_wavelength 0.71073
_diffrn_reflns_av_R_equivalents 0.0266
_diffrn_reflns_av_sigmaI/netI 0.0335
_diffrn_reflns_limit_h_max 11
_diffrn_reflns_limit_h_min -11
_diffrn_reflns_limit_k_max 12
_diffrn_reflns_limit_k_min -12
_diffrn_reflns_limit_l_max 14
_diffrn_reflns_limit_l_min -14
_diffrn_reflns_number 8209
_diffrn_reflns_theta_full 26.40
_diffrn_reflns_theta_max 26.40
_diffrn_reflns_theta_min 1.90
_exptl_absorpt_coefficient_mu 6.681
_exptl_absorpt_correction_T_max 0.626
_exptl_absorpt_correction_T_min 0.365
_exptl_absorpt_correction_type multi-scan
_exptl_absorpt_process_details SADABS
_exptl_crystal_colour COLORLESS
_exptl_crystal_density_diffrn 2.126
_exptl_crystal_density_method 'not measured'
_exptl_crystal_description BLOCK
_exptl_crystal_F_000 572
_exptl_crystal_size_max 0.29
_exptl_crystal_size_mid 0.17
_exptl_crystal_size_min 0.07
_refine_diff_density_max 0.679
_refine_diff_density_min -0.756
_refine_diff_density_rms 0.097
_refine_ls_extinction_method none
_refine_ls_goodness_of_fit_ref 1.057
_refine_ls_hydrogen_treatment constr
_refine_ls_matrix_type full
_refine_ls_number_parameters 255
_refine_ls_number_reflns 3803
_refine_ls_number_restraints 0
_refine_ls_restrained_S_all 1.057
_refine_ls_R_factor_all 0.0271
_refine_ls_R_factor_gt 0.0229
_refine_ls_shift/su_max 0.000
_refine_ls_shift/su_mean 0.000
_refine_ls_structure_factor_coef Fsqd
_refine_ls_weighting_details 'calc w=1/[\s^2^(Fo^2^)+(0.0295P)^2^+0.3712P] where P=(Fo^2^+2Fc^2^)/3'
_refine_ls_weighting_scheme calc
_refine_ls_wR_factor_gt 0.0567
_refine_ls_wR_factor_ref 0.0593
_reflns_number_gt 3491
_reflns_number_total 3803
_reflns_threshold_expression >2sigma(I)
_cod_data_source_file c2cc33443g.txt
_cod_data_source_block compound_7(re)_rg659am
_cod_original_cell_volume 935.0(4)
_cod_original_sg_symbol_H-M P-1
_cod_database_code 7108079

loop_
_symmetry_equiv_pos_as_xyz
'x, y, z'
'-x, -y, -z'

loop_
_atom_site_label
_atom_site_type_symbol
_atom_site_fract_x
_atom_site_fract_y
_atom_site_fract_z
_atom_site_U_iso_or_equiv
_atom_site_adp_type
_atom_site_occupancy
_atom_site_symmetry_multiplicity
_atom_site_calc_flag
_atom_site_refinement_flags
Re1 Re 0.249164(16) 0.766362(16) 0.859426(14) 0.03735(7) Uani 1 1 d .
N1 N 0.4654(4) 0.7284(3) 0.9727(3) 0.0363(7) Uani 1 1 d .
C1 C 0.0607(5) 0.7740(6) 0.7402(5) 0.0580(12) Uani 1 1 d .
O1 O -0.0538(4) 0.7710(5) 0.6679(4) 0.0896(13) Uani 1 1 d .
C2 C 0.2240(5) 0.9524(5) 0.9617(4) 0.0491(10) Uani 1 1 d .
O2 O 0.2102(5) 1.0640(4) 1.0284(4) 0.0716(10) Uani 1 1 d .
C3 C 0.1206(5) 0.6941(5) 0.9394(4) 0.0459(10) Uani 1 1 d .
O3 O 0.0460(4) 0.6530(4) 0.9901(3) 0.0683(9) Uani 1 1 d .
O4 O 0.3113(3) 0.5606(3) 0.7508(3) 0.0418(6) Uani 1 1 d .
O5 O 0.4086(3) 0.8450(3) 0.7732(3) 0.0425(6) Uani 1 1 d .
C11 C 0.5232(5) 0.7921(5) 1.0970(4) 0.0464(10) Uani 1 1 d .
H11 H 0.4667 0.8587 1.1407 0.056 Uiso 1 1 calc R
C12 C 0.6618(5) 0.7620(5) 1.1606(4) 0.0532(11) Uani 1 1 d .
H12 H 0.6988 0.8082 1.2462 0.064 Uiso 1 1 calc R
C13 C 0.7467(5) 0.6628(5) 1.0977(4) 0.0504(10) Uani 1 1 d .
H13 H 0.8420 0.6423 1.1399 0.061 Uiso 1 1 calc R
C14 C 0.6883(5) 0.5948(4) 0.9717(4) 0.0442(9) Uani 1 1 d .
H14 H 0.7425 0.5260 0.9276 0.053 Uiso 1 1 calc R
C15 C 0.5499(4) 0.6293(4) 0.9119(4) 0.0371(8) Uani 1 1 d .
C16 C 0.4814(4) 0.5616(4) 0.7728(3) 0.0395(8) Uani 1 1 d .
H16 H 0.5063 0.4616 0.7464 0.047 Uiso 1 1 calc R
C17 C 0.5445(5) 0.6398(4) 0.7000(4) 0.0430(9) Uani 1 1 d .
H17A H 0.6581 0.6419 0.7218 0.052 Uiso 1 1 calc R
H17B H 0.5058 0.5832 0.6122 0.052 Uiso 1 1 calc R
C18 C 0.5057(4) 0.7906(5) 0.7174(4) 0.0420(9) Uani 1 1 d .
C19 C 0.5889(6) 0.8768(5) 0.6643(4) 0.0557(11) Uani 1 1 d .
H19A H 0.5376 0.9617 0.6645 0.084 Uiso 1 1 calc R
H19B H 0.5869 0.8199 0.5804 0.084 Uiso 1 1 calc R
H19C H 0.6959 0.9045 0.7136 0.084 Uiso 1 1 calc R
C40 C 0.2201(6) 0.4631(5) 0.6288(4) 0.0610(12) Uani 1 1 d .
H40A H 0.2304 0.5018 0.5658 0.091 Uiso 1 1 calc R
H40B H 0.1114 0.4533 0.6281 0.091 Uiso 1 1 calc R
H40C H 0.2585 0.3701 0.6122 0.091 Uiso 1 1 calc R
S1 S 0.76313(15) 0.30349(13) 0.64141(11) 0.0559(3) Uani 1 1 d .
O11 O 0.8827(5) 0.4100(4) 0.7307(4) 0.0845(12) Uani 1 1 d .
O12 O 0.6423(7) 0.2580(5) 0.6862(6) 0.125(2) Uani 1 1 d .
O13 O 0.7081(8) 0.3291(5) 0.5293(5) 0.133(2) Uani 1 1 d .
C51 C 0.8585(7) 0.1430(6) 0.5977(6) 0.0728(15) Uani 1 1 d .
F1 F 0.7650(5) 0.0324(4) 0.5168(4) 0.1029(12) Uani 1 1 d .
F2 F 0.9799(6) 0.1659(5) 0.5614(7) 0.174(3) Uani 1 1 d .
F3 F 0.9157(6) 0.1016(5) 0.6940(6) 0.148(2) Uani 1 1 d .

loop_
_atom_site_aniso_label
_atom_site_aniso_U_11
_atom_site_aniso_U_22
_atom_site_aniso_U_33
_atom_site_aniso_U_23
_atom_site_aniso_U_13
_atom_site_aniso_U_12
Re1 0.03105(9) 0.03861(10) 0.04622(10) 0.01577(7) 0.01502(7) 0.00897(6)
N1 0.0343(16) 0.0333(16) 0.0420(17) 0.0115(13) 0.0128(13) 0.0071(13)
C1 0.041(2) 0.071(3) 0.071(3) 0.034(3) 0.017(2) 0.018(2)
O1 0.054(2) 0.124(4) 0.091(3) 0.046(3) 0.005(2) 0.030(2)
C2 0.043(2) 0.048(3) 0.067(3) 0.027(2) 0.023(2) 0.0151(19)
O2 0.082(3) 0.047(2) 0.089(3) 0.0137(18) 0.040(2) 0.0209(18)
C3 0.039(2) 0.045(2) 0.057(2) 0.017(2) 0.0204(19) 0.0081(18)
O3 0.059(2) 0.077(2) 0.086(2) 0.036(2) 0.0379(19) 0.0068(18)
O4 0.0344(14) 0.0385(15) 0.0468(15) 0.0100(12) 0.0072(11) 0.0023(11)
O5 0.0432(15) 0.0406(15) 0.0489(15) 0.0168(12) 0.0193(12) 0.0074(12)
C11 0.049(2) 0.045(2) 0.043(2) 0.0103(18) 0.0157(18) 0.0070(19)
C12 0.052(3) 0.062(3) 0.041(2) 0.016(2) 0.0047(19) 0.004(2)
C13 0.039(2) 0.059(3) 0.057(2) 0.027(2) 0.0082(19) 0.0088(19)
C14 0.039(2) 0.048(2) 0.054(2) 0.0228(19) 0.0184(18) 0.0140(18)
C15 0.0366(19) 0.036(2) 0.045(2) 0.0167(16) 0.0185(16) 0.0053(15)
C16 0.0350(19) 0.039(2) 0.044(2) 0.0110(17) 0.0130(16) 0.0094(16)
C17 0.041(2) 0.047(2) 0.043(2) 0.0135(18) 0.0178(17) 0.0124(17)
C18 0.036(2) 0.049(2) 0.040(2) 0.0125(17) 0.0118(16) 0.0057(17)
C19 0.056(3) 0.059(3) 0.062(3) 0.022(2) 0.030(2) 0.005(2)
C40 0.056(3) 0.057(3) 0.054(3) 0.006(2) 0.003(2) -0.004(2)
S1 0.0594(7) 0.0450(6) 0.0589(7) 0.0119(5) 0.0152(5) 0.0167(5)
O11 0.088(3) 0.064(2) 0.073(2) -0.0007(19) 0.003(2) 0.001(2)
O12 0.121(4) 0.084(3) 0.199(6) 0.030(4) 0.120(4) 0.024(3)
O13 0.184(6) 0.085(3) 0.094(3) 0.044(3) -0.042(4) 0.000(3)
C51 0.069(4) 0.051(3) 0.105(5) 0.022(3) 0.040(3) 0.012(3)
F1 0.112(3) 0.0509(19) 0.124(3) -0.0065(19) 0.043(2) 0.0017(19)
F2 0.153(5) 0.084(3) 0.306(8) 0.015(4) 0.171(5) 0.013(3)
F3 0.131(4) 0.089(3) 0.210(6) 0.075(4) -0.013(4) 0.030(3)

loop_
_atom_type_symbol
_atom_type_description
_atom_type_scat_dispersion_real
_atom_type_scat_dispersion_imag
_atom_type_scat_source
C C 0.0033 0.0016 'International Tables Vol C Tables 4.2.6.8 and 6.1.1.4'
H H 0.0000 0.0000 'International Tables Vol C Tables 4.2.6.8 and 6.1.1.4'
F F 0.0171 0.0103 'International Tables Vol C Tables 4.2.6.8 and 6.1.1.4'
N N 0.0061 0.0033 'International Tables Vol C Tables 4.2.6.8 and 6.1.1.4'
O O 0.0106 0.0060 'International Tables Vol C Tables 4.2.6.8 and 6.1.1.4'
Re Re -1.0185 7.2310 'International Tables Vol C Tables 4.2.6.8 and 6.1.1.4'
S S 0.1246 0.1234 'International Tables Vol C Tables 4.2.6.8 and 6.1.1.4'

loop_
_geom_angle_atom_site_label_1
_geom_angle_atom_site_label_2
_geom_angle_atom_site_label_3
_geom_angle
C2 Re1 C3 86.41(19)
C2 Re1 C1 88.3(2)
C3 Re1 C1 88.0(2)
C2 Re1 N1 100.15(16)
C3 Re1 N1 93.66(16)
C1 Re1 N1 171.44(17)
C2 Re1 O4 172.46(14)
C3 Re1 O4 98.07(15)
C1 Re1 O4 97.85(17)
N1 Re1 O4 73.61(11)
C2 Re1 O5 94.63(15)
C3 Re1 O5 176.72(14)
C1 Re1 O5 95.16(17)
N1 Re1 O5 83.09(11)
O4 Re1 O5 80.57(11)
C11 N1 C15 117.3(3)
C11 N1 Re1 126.3(3)
C15 N1 Re1 116.3(2)
O1 C1 Re1 176.4(5)
O2 C2 Re1 177.1(4)
O3 C3 Re1 178.3(4)
C16 O4 C40 114.8(3)
C16 O4 Re1 111.2(2)
C40 O4 Re1 126.8(3)
C18 O5 Re1 134.5(3)
N1 C11 C12 122.2(4)
C11 C12 C13 119.8(4)
C14 C13 C12 118.9(4)
C15 C14 C13 119.2(4)
C14 C15 N1 122.6(4)
C14 C15 C16 121.9(3)
N1 C15 C16 115.5(3)
O4 C16 C15 106.2(3)
O4 C16 C17 111.7(3)
C15 C16 C17 113.1(3)
C18 C17 C16 117.2(3)
O5 C18 C19 119.5(4)
O5 C18 C17 122.9(4)
C19 C18 C17 117.6(4)
O13 S1 O11 113.8(3)
O13 S1 O12 114.1(4)
O11 S1 O12 116.3(3)
O13 S1 C51 103.3(4)
O11 S1 C51 105.0(3)
O12 S1 C51 102.1(3)
F2 C51 F1 111.5(6)
F2 C51 F3 104.1(6)
F1 C51 F3 104.4(5)
F2 C51 S1 111.3(4)
F1 C51 S1 113.6(4)
F3 C51 S1 111.3(5)

loop_
_geom_bond_atom_site_label_1
_geom_bond_atom_site_label_2
_geom_bond_distance
Re1 C2 1.890(5)
Re1 C3 1.900(4)
Re1 C1 1.919(5)
Re1 N1 2.164(3)
Re1 O4 2.180(3)
Re1 O5 2.187(3)
N1 C11 1.350(5)
N1 C15 1.364(5)
C1 O1 1.145(6)
C2 O2 1.153(5)
C3 O3 1.138(5)
O4 C16 1.459(5)
O4 C40 1.462(5)
O5 C18 1.234(5)
C11 C12 1.364(6)
C12 C13 1.378(7)
C13 C14 1.371(6)
C14 C15 1.364(5)
C15 C16 1.512(5)
C16 C17 1.513(5)
C17 C18 1.493(6)
C18 C19 1.483(6)
S1 O13 1.399(5)
S1 O11 1.418(4)
S1 O12 1.424(5)
S1 C51 1.793(6)
C51 F2 1.289(7)
C51 F1 1.295(7)
C51 F3 1.320(8)
